data_7129277
loop_
_publ_author_name
'Alberto, Roger'
'Lengacher, Raphael'
'Wang, Youchao'
'Braband, Henrik'
'Blacque, Olivier'
'Gasser, Gilles'

_publ_section_title
;
 Organometallic Small Molecule Kinase Inhibitors -- Direct Incorporation
 of Re and 99mTc into Opaganib&#x00AE;
;
_journal_name_full 'Chemical Communications'
_journal_paper_doi 10.1039/D1CC03678E
_journal_year 2021
_chemical_formula_moiety 'C22 H16 Cl N2 O4 Re'
_chemical_formula_sum 'C22 H16 Cl N2 O4 Re'
_chemical_formula_weight 594.02
_space_group_crystal_system monoclinic
_space_group_IT_number 14
_space_group_name_Hall '-P 2yn'
_space_group_name_H-M_alt 'P 1 21/n 1'
_atom_sites_solution_hydrogens mixed
_atom_sites_solution_primary dual
_audit_creation_date 2021-04-09
_audit_creation_method
;
Olex2 1.3
(compiled 2020.11.12 svn.r5f609507 for OlexSys, GUI svn.r6272)
;
_audit_update_record
;
2021-07-06 deposited with the CCDC.	2021-11-19 downloaded from the CCDC.
;
_cell_angle_alpha 90
_cell_angle_beta 95.3950(10)
_cell_angle_gamma 90
_cell_formula_units_Z 4
_cell_length_a 8.39430(10)
_cell_length_b 10.47450(10)
_cell_length_c 23.0911(3)
_cell_measurement_reflns_used 16650
_cell_measurement_temperature 160(1)
_cell_measurement_theta_max 76.1410
_cell_measurement_theta_min 3.8250
_cell_volume 2021.32(4)
_computing_cell_refinement 'CrysAlisPro 1.171.40.68a (Rigaku OD, 2019)'
_computing_data_collection 'CrysAlisPro 1.171.40.68a (Rigaku OD, 2019)'
_computing_data_reduction 'CrysAlisPro 1.171.40.68a (Rigaku OD, 2019)'
_computing_molecular_graphics 'Olex2 1.3 (Dolomanov et al., 2009)'
_computing_publication_material 'Olex2 1.3 (Dolomanov et al., 2009)'
_computing_structure_refinement 'SHELXL (Sheldrick, 2015b)'
_computing_structure_solution 'SHELXT (Sheldrick, 2015a)'
_diffrn_ambient_environment N~2~
_diffrn_ambient_temperature 160(1)
_diffrn_detector 'CCD plate'
_diffrn_detector_area_resol_mean 10.3801
_diffrn_detector_type Atlas
_diffrn_measured_fraction_theta_full 1.000
_diffrn_measured_fraction_theta_max 0.998
_diffrn_measurement_details
;
List of Runs (angles in degrees, time in seconds):

  # Type    Start    End  Width  t~exp~   \w     \q     \k     \f   Frames
#--------------------------------------------------------------------------
  1  \w   -115.00 -20.60   0.80    1.00    --  -42.49 -37.00 150.00  118
  2  \w   -115.00 -20.60   0.80    1.00    --  -42.49 -37.00-120.00  118
  3  \w    -69.00  27.00   0.80    1.00    --  -42.49  57.00  30.00  120
  4  \w    -30.00  64.40   0.80    1.00    --   42.49 -37.00  90.00  118
  5  \w     40.00 136.00   0.80    1.00    --  111.00 -51.00-149.98  120
  6  \w     87.00 177.40   0.80    1.00    --  111.00  30.00-120.00  113
  7  \w     36.00 134.40   0.80    1.00    --  111.00 -30.00   0.00  123
  8  \w     84.00 178.40   0.80    1.00    --  111.00  60.00 -63.09  118
  9  \w     36.00 134.40   0.80    1.00    --  111.00 -30.00-150.00  123
 10  \w     41.00 137.00   0.80    1.00    --  111.00 -54.00  62.12  120
 11  \w     87.00 177.40   0.80    1.00    --  111.00  45.00  90.00  113
 12  \w     87.00 177.40   0.80    1.00    --  111.00  45.00 150.00  113
 13  \w     41.00 137.80   0.80    1.00    --  111.00 -58.00 144.37  121
 14  \w   -113.00 -17.00   0.80    1.00    --  -42.49 -57.00   0.00  120
 15  \w   -113.00 -17.00   0.80    1.00    --  -42.49 -57.00  60.00  120
 16  \w    -28.00  68.00   0.80    1.00    --   42.49 -57.00-150.00  120
 17  \w     85.00 134.60   0.80    1.00    --  111.00  55.00-179.55   62
 18  \w     41.00 138.60   0.80    1.00    --  111.00 -60.00 -35.45  122
 19  \w     87.00 177.40   0.80    1.00    --  111.00  30.00  30.00  113
;
_diffrn_measurement_device 'four-circle diffractometer'
_diffrn_measurement_device_type 'SuperNova, Dual, Cu at home/near, Atlas'
_diffrn_measurement_method '\w scans'
_diffrn_orient_matrix_type 'CrysAlisPro convention (1999,Acta A55,543-557)'
_diffrn_orient_matrix_UB_11 0.1386085000
_diffrn_orient_matrix_UB_12 0.0794592000
_diffrn_orient_matrix_UB_13 0.0300423000
_diffrn_orient_matrix_UB_21 0.1207745000
_diffrn_orient_matrix_UB_22 -0.0800142000
_diffrn_orient_matrix_UB_23 -0.0308688000
_diffrn_orient_matrix_UB_31 -0.0142638000
_diffrn_orient_matrix_UB_32 0.0943919000
_diffrn_orient_matrix_UB_33 -0.0513234000
_diffrn_radiation_monochromator mirror
_diffrn_radiation_probe x-ray
_diffrn_radiation_type 'Cu K\a'
_diffrn_radiation_wavelength 1.54184
_diffrn_reflns_av_R_equivalents 0.0282
_diffrn_reflns_av_unetI/netI 0.0147
_diffrn_reflns_Laue_measured_fraction_full 1.000
_diffrn_reflns_Laue_measured_fraction_max 0.998
_diffrn_reflns_limit_h_max 10
_diffrn_reflns_limit_h_min -10
_diffrn_reflns_limit_k_max 13
_diffrn_reflns_limit_k_min -12
_diffrn_reflns_limit_l_max 27
_diffrn_reflns_limit_l_min -28
_diffrn_reflns_number 20066
_diffrn_reflns_point_group_measured_fraction_full 1.000
_diffrn_reflns_point_group_measured_fraction_max 0.998
_diffrn_reflns_theta_full 67.684
_diffrn_reflns_theta_max 74.491
_diffrn_reflns_theta_min 3.846
_diffrn_source 'micro-focus sealed X-ray tube'
_diffrn_source_type 'SuperNova (Cu) X-ray Source'
_exptl_absorpt_coefficient_mu 13.257
_exptl_absorpt_correction_T_max 0.397
_exptl_absorpt_correction_T_min 0.026
_exptl_absorpt_correction_type gaussian
_exptl_absorpt_process_details
;
CrysAlisPro 1.171.40.68a (Rigaku Oxford Diffraction, 2019)
Numerical absorption correction based on gaussian integration over
a multifaceted crystal model
Empirical absorption correction using spherical harmonics,
 implemented in SCALE3 ABSPACK scaling algorithm.
;
_exptl_crystal_colour colourless
_exptl_crystal_density_diffrn 1.952
_exptl_crystal_description prism
_exptl_crystal_F_000 1144
_exptl_crystal_size_max 0.49
_exptl_crystal_size_mid 0.37
_exptl_crystal_size_min 0.14
_refine_diff_density_max 0.870
_refine_diff_density_min -0.608
_refine_diff_density_rms 0.089
_refine_ls_extinction_coef 0.00237(5)
_refine_ls_extinction_expression Fc^*^=kFc[1+0.001xFc^2^\l^3^/sin(2\q)]^-1/4^
_refine_ls_extinction_method 'SHELXL-2018/3 (Sheldrick 2018)'
_refine_ls_goodness_of_fit_ref 1.223
_refine_ls_hydrogen_treatment mixed
_refine_ls_matrix_type full
_refine_ls_number_parameters 276
_refine_ls_number_reflns 4135
_refine_ls_number_restraints 0
_refine_ls_restrained_S_all 1.223
_refine_ls_R_factor_all 0.0211
_refine_ls_R_factor_gt 0.0210
_refine_ls_shift/su_max 0.005
_refine_ls_shift/su_mean 0.000
_refine_ls_structure_factor_coef Fsqd
_refine_ls_weighting_details 'w=1/[\s^2^(Fo^2^)+(0.0238P)^2^+2.5431P] where P=(Fo^2^+2Fc^2^)/3'
_refine_ls_weighting_scheme calc
_refine_ls_wR_factor_gt 0.0534
_refine_ls_wR_factor_ref 0.0534
_reflns_Friedel_coverage 0.000
_reflns_number_gt 4129
_reflns_number_total 4135
_reflns_threshold_expression 'I > 2\s(I)'
_cod_data_source_file d1cc03678e2.cif
_cod_data_source_block 6
_cod_database_code 7129277
_shelx_shelxl_version_number 2018/3
_shelx_space_group_comment
;
The symmetry employed for this shelxl refinement is uniquely defined
by the following loop, which should always be used as a source of
symmetry information in preference to the above space-group names.
They are only intended as comments.
;
_shelx_estimated_absorpt_t_max 0.258
_shelx_estimated_absorpt_t_min 0.059
_olex2_refinement_description
;
1. Fixed Uiso
 At 1.2 times of:
  All C(H) groups, All C(H,H) groups
 At 1.5 times of:
  All C(H,H,H) groups
2.a Secondary CH2 refined with riding coordinates:
 C17(H17A,H17B)
2.b Aromatic/amide H refined with riding coordinates:
 C5(H5), C7(H7), C11(H11), C12(H12), C14(H14), C15(H15), C19(H19), C20(H20),
 C21(H21), C22(H22)
2.c Idealised Me refined as rotating group:
 C9(H9A,H9B,H9C)
;

loop_
_space_group_symop_operation_xyz
'x, y, z'
'-x+1/2, y+1/2, -z+1/2'
'-x, -y, -z'
'x-1/2, -y-1/2, z-1/2'

loop_
_atom_site_label
_atom_site_type_symbol
_atom_site_fract_x
_atom_site_fract_y
_atom_site_fract_z
_atom_site_U_iso_or_equiv
_atom_site_adp_type
_atom_site_occupancy
_atom_site_site_symmetry_order
_atom_site_calc_flag
_atom_site_refinement_flags_posn
_atom_site_refinement_flags_adp
_atom_site_refinement_flags_occupancy
_atom_site_disorder_assembly
_atom_site_disorder_group
C1 C 0.6717(4) 0.6366(3) 0.52207(16) 0.0381(8) Uani 1 1 d . . . . .
C2 C 0.6968(4) 0.8168(4) 0.60785(16) 0.0433(9) Uani 1 1 d . . . . .
C3 C 0.4653(4) 0.6389(3) 0.60428(15) 0.0310(7) Uani 1 1 d . . . . .
C4 C 0.7984(3) 0.5683(2) 0.69567(12) 0.0214(5) Uani 1 1 d . . . . .
C5 C 0.7388(3) 0.4583(3) 0.66292(12) 0.0224(5) Uani 1 1 d . . . . .
H5 H 0.652737 0.405518 0.672173 0.027 Uiso 1 1 calc R U . . .
C6 C 0.8295(3) 0.4416(3) 0.61465(12) 0.0219(5) Uani 1 1 d . . . . .
C7 C 0.9457(3) 0.5431(3) 0.61718(13) 0.0248(6) Uani 1 1 d . . . . .
H7 H 1.022008 0.556555 0.589904 0.030 Uiso 1 1 calc R U . . .
C8 C 0.9283(3) 0.6199(3) 0.66675(13) 0.0238(6) Uani 1 1 d . . . . .
C9 C 1.0333(4) 0.7310(3) 0.68600(14) 0.0312(6) Uani 1 1 d . . . . .
H9A H 1.091552 0.759745 0.653546 0.047 Uiso 1 1 calc R U . . .
H9B H 1.109816 0.704692 0.718481 0.047 Uiso 1 1 calc R U . . .
H9C H 0.967053 0.800939 0.698522 0.047 Uiso 1 1 calc R U . . .
C10 C 0.8122(3) 0.3371(3) 0.57150(12) 0.0236(5) Uani 1 1 d . . . . .
C11 C 0.6780(4) 0.2578(3) 0.56739(13) 0.0284(6) Uani 1 1 d . . . . .
H11 H 0.596677 0.270929 0.592731 0.034 Uiso 1 1 calc R U . . .
C12 C 0.6621(4) 0.1602(3) 0.52669(15) 0.0327(6) Uani 1 1 d . . . . .
H12 H 0.569746 0.107314 0.523508 0.039 Uiso 1 1 calc R U . . .
C13 C 0.7823(5) 0.1411(3) 0.49101(15) 0.0348(7) Uani 1 1 d . . . . .
C14 C 0.9175(4) 0.2149(3) 0.49461(15) 0.0364(7) Uani 1 1 d . . . . .
H14 H 1.000124 0.198586 0.470161 0.044 Uiso 1 1 calc R U . . .
H1 H 0.535(5) 0.543(4) 0.7415(19) 0.044 Uiso 1 1 d . U . . .
C15 C 0.9317(4) 0.3145(3) 0.53485(14) 0.0309(6) Uani 1 1 d . . . . .
H15 H 1.023852 0.367571 0.537271 0.037 Uiso 1 1 calc R U . . .
C16 C 0.7450(3) 0.6162(2) 0.75163(12) 0.0237(6) Uani 1 1 d . . . . .
C17 C 0.5293(4) 0.6228(3) 0.81529(13) 0.0270(6) Uani 1 1 d . . . . .
H17A H 0.616874 0.647540 0.844882 0.032 Uiso 1 1 calc R U . . .
H17B H 0.469211 0.552206 0.831659 0.032 Uiso 1 1 calc R U . . .
C18 C 0.4184(3) 0.7353(3) 0.80386(12) 0.0244(5) Uani 1 1 d . . . . .
C19 C 0.3010(4) 0.7600(3) 0.84085(13) 0.0282(6) Uani 1 1 d . . . . .
H19 H 0.289715 0.706080 0.873305 0.034 Uiso 1 1 calc R U . . .
C20 C 0.2004(4) 0.8636(3) 0.83008(15) 0.0323(7) Uani 1 1 d . . . . .
H20 H 0.121204 0.878651 0.856077 0.039 Uiso 1 1 calc R U . . .
C21 C 0.3230(4) 0.9208(3) 0.75063(14) 0.0318(6) Uani 1 1 d . . . . .
H21 H 0.332357 0.977379 0.718965 0.038 Uiso 1 1 calc R U . . .
C22 C 0.4296(4) 0.8198(3) 0.75774(13) 0.0288(6) Uani 1 1 d . . . . .
H22 H 0.509133 0.808199 0.731551 0.035 Uiso 1 1 calc R U . . .
Cl1 Cl 0.76029(14) 0.01936(9) 0.43900(5) 0.0585(3) Uani 1 1 d . . . . .
N1 N 0.5982(3) 0.5772(2) 0.76402(11) 0.0264(5) Uani 1 1 d . . . . .
N2 N 0.2075(3) 0.9438(2) 0.78560(12) 0.0314(5) Uani 1 1 d . . . . .
O1 O 0.6663(4) 0.6317(4) 0.47227(12) 0.0664(11) Uani 1 1 d . . . . .
O2 O 0.7048(5) 0.9250(3) 0.61254(18) 0.0843(14) Uani 1 1 d . . . . .
O3 O 0.3293(3) 0.6398(3) 0.60443(14) 0.0510(7) Uani 1 1 d . . . . .
O4 O 0.8317(3) 0.6851(2) 0.78388(10) 0.0340(5) Uani 1 1 d . . . . .
Re1 Re 0.69450(2) 0.63431(2) 0.60500(2) 0.02090(7) Uani 1 1 d . . . . .

loop_
_atom_site_aniso_label
_atom_site_aniso_U_11
_atom_site_aniso_U_22
_atom_site_aniso_U_33
_atom_site_aniso_U_23
_atom_site_aniso_U_13
_atom_site_aniso_U_12
C1 0.0245(15) 0.060(2) 0.0292(18) 0.0022(14) 0.0002(12) 0.0094(13)
C2 0.050(2) 0.0310(18) 0.045(2) 0.0082(14) -0.0183(17) -0.0013(14)
C3 0.0262(16) 0.0331(16) 0.0335(17) 0.0104(12) 0.0020(12) 0.0035(11)
C4 0.0201(12) 0.0223(12) 0.0210(13) 0.0007(10) -0.0032(10) 0.0013(10)
C5 0.0214(12) 0.0204(12) 0.0252(13) 0.0006(10) 0.0001(10) 0.0011(10)
C6 0.0192(12) 0.0226(12) 0.0235(13) -0.0005(10) -0.0007(10) 0.0027(10)
C7 0.0168(12) 0.0277(13) 0.0295(15) -0.0011(11) -0.0007(10) 0.0018(10)
C8 0.0182(12) 0.0254(13) 0.0266(14) 0.0001(10) -0.0040(10) 0.0011(10)
C9 0.0261(14) 0.0310(15) 0.0358(17) -0.0055(12) -0.0009(12) -0.0056(12)
C10 0.0256(13) 0.0228(12) 0.0219(13) -0.0013(10) -0.0007(10) 0.0031(10)
C11 0.0270(14) 0.0287(14) 0.0292(15) -0.0051(12) 0.0014(11) -0.0019(11)
C12 0.0365(16) 0.0271(14) 0.0339(17) -0.0045(13) -0.0003(13) -0.0027(12)
C13 0.046(2) 0.0274(15) 0.0300(17) -0.0070(12) 0.0014(14) 0.0036(12)
C14 0.0391(17) 0.0399(17) 0.0316(16) -0.0062(13) 0.0109(13) 0.0059(14)
C15 0.0276(14) 0.0345(16) 0.0311(15) -0.0034(12) 0.0052(12) 0.0000(12)
C16 0.0261(14) 0.0221(13) 0.0222(14) 0.0003(11) -0.0010(11) 0.0030(11)
C17 0.0280(14) 0.0287(14) 0.0245(14) -0.0035(11) 0.0027(11) 0.0027(11)
C18 0.0217(13) 0.0262(13) 0.0248(14) -0.0028(11) -0.0006(10) -0.0025(10)
C19 0.0273(14) 0.0307(14) 0.0267(14) 0.0003(11) 0.0031(11) 0.0022(11)
C20 0.0256(15) 0.0365(17) 0.0343(17) -0.0035(12) 0.0006(12) 0.0037(11)
C21 0.0347(15) 0.0289(15) 0.0305(15) 0.0033(12) -0.0036(12) -0.0013(12)
C22 0.0269(14) 0.0336(15) 0.0261(14) -0.0008(12) 0.0034(11) -0.0014(12)
Cl1 0.0778(7) 0.0445(5) 0.0546(6) -0.0279(4) 0.0147(5) -0.0066(5)
N1 0.0252(12) 0.0288(12) 0.0248(12) -0.0058(10) 0.0003(9) 0.0008(10)
N2 0.0304(13) 0.0287(12) 0.0334(14) -0.0027(10) -0.0056(10) 0.0049(10)
O1 0.0459(17) 0.127(3) 0.0261(15) 0.0035(15) 0.0010(12) 0.0235(16)
O2 0.111(3) 0.0218(14) 0.110(3) 0.0084(15) -0.042(3) -0.0038(15)
O3 0.0236(12) 0.0629(18) 0.0673(19) 0.0271(14) 0.0090(12) 0.0080(10)
O4 0.0321(11) 0.0381(12) 0.0312(11) -0.0110(9) -0.0002(9) -0.0066(9)
Re1 0.01843(8) 0.02155(9) 0.02229(9) 0.00121(4) -0.00038(5) -0.00018(4)

loop_
_atom_type_symbol
_atom_type_description
_atom_type_scat_dispersion_real
_atom_type_scat_dispersion_imag
_atom_type_scat_source
C C 0.0181 0.0091 'International Tables Vol C Tables 4.2.6.8 and 6.1.1.4'
H H 0.0000 0.0000 'International Tables Vol C Tables 4.2.6.8 and 6.1.1.4'
Cl Cl 0.3639 0.7018 'International Tables Vol C Tables 4.2.6.8 and 6.1.1.4'
N N 0.0311 0.0180 'International Tables Vol C Tables 4.2.6.8 and 6.1.1.4'
O O 0.0492 0.0322 'International Tables Vol C Tables 4.2.6.8 and 6.1.1.4'
Re Re -5.2083 5.8923 'International Tables Vol C Tables 4.2.6.8 and 6.1.1.4'

loop_
_exptl_crystal_face_index_h
_exptl_crystal_face_index_k
_exptl_crystal_face_index_l
_exptl_crystal_face_perp_dist
1 0 -1 0.1455
-1 0 0 0.1576
0 1 -1 0.0695
0 -1 1 0.0745
0 -4 -5 0.1644
0 4 5 0.1014
-5 -1 -2 0.1668

loop_
_geom_angle_atom_site_label_1
_geom_angle_atom_site_label_2
_geom_angle_atom_site_label_3
_geom_angle
_geom_angle_site_symmetry_1
_geom_angle_site_symmetry_3
_geom_angle_publ_flag
O1 C1 Re1 175.2(3) . . ?
O2 C2 Re1 175.7(3) . . ?
O3 C3 Re1 178.9(3) . . ?
C5 C4 C16 127.2(2) . . ?
C5 C4 Re1 71.30(15) . . ?
C8 C4 C5 107.3(2) . . ?
C8 C4 C16 125.3(2) . . ?
C8 C4 Re1 72.71(15) . . ?
C16 C4 Re1 124.59(18) . . ?
C4 C5 H5 125.5 . . ?
C4 C5 Re1 72.06(15) . . ?
C6 C5 C4 109.0(2) . . ?
C6 C5 H5 125.5 . . ?
C6 C5 Re1 73.13(15) . . ?
Re1 C5 H5 121.0 . . ?
C5 C6 C7 106.8(2) . . ?
C5 C6 C10 126.5(2) . . ?
C5 C6 Re1 70.98(15) . . ?
C7 C6 C10 126.7(3) . . ?
C7 C6 Re1 71.56(15) . . ?
C10 C6 Re1 124.37(18) . . ?
C6 C7 H7 125.3 . . ?
C6 C7 Re1 72.14(15) . . ?
C8 C7 C6 109.3(2) . . ?
C8 C7 H7 125.3 . . ?
C8 C7 Re1 72.62(15) . . ?
Re1 C7 H7 121.6 . . ?
C4 C8 C9 127.2(3) . . ?
C4 C8 Re1 71.04(15) . . ?
C7 C8 C4 107.6(2) . . ?
C7 C8 C9 125.2(3) . . ?
C7 C8 Re1 71.71(15) . . ?
C9 C8 Re1 124.8(2) . . ?
C8 C9 H9A 109.5 . . ?
C8 C9 H9B 109.5 . . ?
C8 C9 H9C 109.5 . . ?
H9A C9 H9B 109.5 . . ?
H9A C9 H9C 109.5 . . ?
H9B C9 H9C 109.5 . . ?
C11 C10 C6 120.9(3) . . ?
C15 C10 C6 120.3(3) . . ?
C15 C10 C11 118.7(3) . . ?
C10 C11 H11 119.7 . . ?
C12 C11 C10 120.7(3) . . ?
C12 C11 H11 119.7 . . ?
C11 C12 H12 120.5 . . ?
C13 C12 C11 118.9(3) . . ?
C13 C12 H12 120.5 . . ?
C12 C13 Cl1 118.7(3) . . ?
C14 C13 C12 122.1(3) . . ?
C14 C13 Cl1 119.1(3) . . ?
C13 C14 H14 120.6 . . ?
C13 C14 C15 118.8(3) . . ?
C15 C14 H14 120.6 . . ?
C10 C15 C14 120.7(3) . . ?
C10 C15 H15 119.6 . . ?
C14 C15 H15 119.6 . . ?
N1 C16 C4 115.7(2) . . ?
O4 C16 C4 120.9(3) . . ?
O4 C16 N1 123.3(3) . . ?
H17A C17 H17B 107.7 . . ?
C18 C17 H17A 108.8 . . ?
C18 C17 H17B 108.8 . . ?
N1 C17 H17A 108.8 . . ?
N1 C17 H17B 108.8 . . ?
N1 C17 C18 113.7(2) . . ?
C19 C18 C17 120.0(3) . . ?
C19 C18 C22 117.0(3) . . ?
C22 C18 C17 123.0(3) . . ?
C18 C19 H19 120.3 . . ?
C20 C19 C18 119.5(3) . . ?
C20 C19 H19 120.3 . . ?
C19 C20 H20 117.9 . . ?
N2 C20 C19 124.2(3) . . ?
N2 C20 H20 117.9 . . ?
C22 C21 H21 117.9 . . ?
N2 C21 H21 117.9 . . ?
N2 C21 C22 124.1(3) . . ?
C18 C22 H22 120.5 . . ?
C21 C22 C18 119.1(3) . . ?
C21 C22 H22 120.5 . . ?
C16 N1 H1 124(3) . . ?
C16 N1 C17 121.0(2) . . ?
C17 N1 H1 113(3) . . ?
C20 N2 C21 116.0(3) . . ?
C1 Re1 C2 91.25(16) . . ?
C1 Re1 C3 89.14(14) . . ?
C1 Re1 C4 155.87(12) . . ?
C1 Re1 C5 126.35(13) . . ?
C1 Re1 C6 96.29(12) . . ?
C1 Re1 C7 97.58(12) . . ?
C1 Re1 C8 128.13(13) . . ?
C2 Re1 C3 88.99(14) . . ?
C2 Re1 C4 105.54(12) . . ?
C2 Re1 C5 141.70(12) . . ?
C2 Re1 C6 149.85(12) . . ?
C2 Re1 C7 113.79(13) . . ?
C2 Re1 C8 92.22(12) . . ?
C3 Re1 C4 108.00(12) . . ?
C3 Re1 C5 97.62(11) . . ?
C3 Re1 C6 120.18(11) . . ?
C3 Re1 C7 155.95(11) . . ?
C3 Re1 C8 142.64(13) . . ?
C4 Re1 C6 60.62(9) . . ?
C4 Re1 C7 60.01(10) . . ?
C4 Re1 C8 36.25(10) . . ?
C5 Re1 C4 36.64(9) . . ?
C5 Re1 C6 35.89(9) . . ?
C5 Re1 C7 59.91(10) . . ?
C5 Re1 C8 60.42(10) . . ?
C6 Re1 C8 60.39(9) . . ?
C7 Re1 C6 36.30(9) . . ?
C7 Re1 C8 35.67(10) . . ?

loop_
_geom_bond_atom_site_label_1
_geom_bond_atom_site_label_2
_geom_bond_distance
_geom_bond_site_symmetry_2
_geom_bond_publ_flag
C1 O1 1.148(5) . ?
C1 Re1 1.907(4) . ?
C2 O2 1.140(6) . ?
C2 Re1 1.912(4) . ?
C3 O3 1.142(4) . ?
C3 Re1 1.923(3) . ?
C4 C5 1.441(4) . ?
C4 C8 1.437(4) . ?
C4 C16 1.494(4) . ?
C4 Re1 2.298(3) . ?
C5 H5 0.9500 . ?
C5 C6 1.419(4) . ?
C5 Re1 2.288(3) . ?
C6 C7 1.440(4) . ?
C6 C10 1.478(4) . ?
C6 Re1 2.316(3) . ?
C7 H7 0.9500 . ?
C7 C8 1.418(4) . ?
C7 Re1 2.308(3) . ?
C8 C9 1.501(4) . ?
C8 Re1 2.320(3) . ?
C9 H9A 0.9800 . ?
C9 H9B 0.9800 . ?
C9 H9C 0.9800 . ?
C10 C11 1.395(4) . ?
C10 C15 1.392(4) . ?
C11 H11 0.9500 . ?
C11 C12 1.387(4) . ?
C12 H12 0.9500 . ?
C12 C13 1.376(5) . ?
C13 C14 1.369(5) . ?
C13 Cl1 1.749(3) . ?
C14 H14 0.9500 . ?
C14 C15 1.395(4) . ?
C15 H15 0.9500 . ?
C16 N1 1.354(4) . ?
C16 O4 1.226(3) . ?
C17 H17A 0.9900 . ?
C17 H17B 0.9900 . ?
C17 C18 1.509(4) . ?
C17 N1 1.447(4) . ?
C18 C19 1.388(4) . ?
C18 C22 1.394(4) . ?
C19 H19 0.9500 . ?
C19 C20 1.383(4) . ?
C20 H20 0.9500 . ?
C20 N2 1.332(4) . ?
C21 H21 0.9500 . ?
C21 C22 1.385(4) . ?
C21 N2 1.340(4) . ?
C22 H22 0.9500 . ?
N1 H1 0.79(4) . ?

loop_
_geom_hbond_atom_site_label_D
_geom_hbond_atom_site_label_H
_geom_hbond_atom_site_label_A
_geom_hbond_distance_DH
_geom_hbond_distance_HA
_geom_hbond_distance_DA
_geom_hbond_angle_DHA
_geom_hbond_site_symmetry_A
_geom_hbond_publ_flag
C5 H5 O4 0.95 2.52 3.191(4) 127.7 2_646 yes
N1 H1 N2 0.79(4) 2.32(4) 3.050(4) 153(4) 2_546 yes

loop_
_geom_torsion_atom_site_label_1
_geom_torsion_atom_site_label_2
_geom_torsion_atom_site_label_3
_geom_torsion_atom_site_label_4
_geom_torsion
_geom_torsion_site_symmetry_1
_geom_torsion_site_symmetry_2
_geom_torsion_site_symmetry_3
_geom_torsion_site_symmetry_4
_geom_torsion_publ_flag
C4 C5 C6 C7 -0.6(3) . . . . ?
C4 C5 C6 C10 177.2(2) . . . . ?
C4 C5 C6 Re1 -63.59(18) . . . . ?
C4 C16 N1 C17 -176.5(2) . . . . ?
C5 C4 C8 C7 0.5(3) . . . . ?
C5 C4 C8 C9 -176.9(3) . . . . ?
C5 C4 C8 Re1 63.32(18) . . . . ?
C5 C4 C16 N1 -20.7(4) . . . . ?
C5 C4 C16 O4 158.4(3) . . . . ?
C5 C6 C7 C8 0.9(3) . . . . ?
C5 C6 C7 Re1 -62.66(18) . . . . ?
C5 C6 C10 C11 14.2(4) . . . . ?
C5 C6 C10 C15 -164.6(3) . . . . ?
C6 C7 C8 C4 -0.9(3) . . . . ?
C6 C7 C8 C9 176.6(3) . . . . ?
C6 C7 C8 Re1 -63.24(19) . . . . ?
C6 C10 C11 C12 179.8(3) . . . . ?
C6 C10 C15 C14 179.0(3) . . . . ?
C7 C6 C10 C11 -168.5(3) . . . . ?
C7 C6 C10 C15 12.7(4) . . . . ?
C8 C4 C5 C6 0.0(3) . . . . ?
C8 C4 C5 Re1 -64.25(18) . . . . ?
C8 C4 C16 N1 163.9(3) . . . . ?
C8 C4 C16 O4 -17.0(4) . . . . ?
C10 C6 C7 C8 -176.9(3) . . . . ?
C10 C6 C7 Re1 119.6(3) . . . . ?
C10 C11 C12 C13 1.1(5) . . . . ?
C11 C10 C15 C14 0.2(5) . . . . ?
C11 C12 C13 C14 0.4(5) . . . . ?
C11 C12 C13 Cl1 -179.0(3) . . . . ?
C12 C13 C14 C15 -1.6(5) . . . . ?
C13 C14 C15 C10 1.3(5) . . . . ?
C15 C10 C11 C12 -1.4(4) . . . . ?
C16 C4 C5 C6 -176.0(2) . . . . ?
C16 C4 C5 Re1 119.7(3) . . . . ?
C16 C4 C8 C7 176.7(2) . . . . ?
C16 C4 C8 C9 -0.7(4) . . . . ?
C16 C4 C8 Re1 -120.5(3) . . . . ?
C17 C18 C19 C20 179.7(3) . . . . ?
C17 C18 C22 C21 -179.8(3) . . . . ?
C18 C17 N1 C16 95.7(3) . . . . ?
C18 C19 C20 N2 0.2(5) . . . . ?
C19 C18 C22 C21 -1.2(4) . . . . ?
C19 C20 N2 C21 -1.3(5) . . . . ?
C22 C18 C19 C20 1.1(4) . . . . ?
C22 C21 N2 C20 1.2(5) . . . . ?
Cl1 C13 C14 C15 177.9(3) . . . . ?
N1 C17 C18 C19 156.2(3) . . . . ?
N1 C17 C18 C22 -25.2(4) . . . . ?
N2 C21 C22 C18 0.0(5) . . . . ?
O4 C16 N1 C17 4.5(4) . . . . ?
Re1 C4 C5 C6 64.28(19) . . . . ?
Re1 C4 C8 C7 -62.80(19) . . . . ?
Re1 C4 C8 C9 119.8(3) . . . . ?
Re1 C4 C16 N1 71.3(3) . . . . ?
Re1 C4 C16 O4 -109.6(3) . . . . ?
Re1 C5 C6 C7 63.04(18) . . . . ?
Re1 C5 C6 C10 -119.2(3) . . . . ?
Re1 C6 C7 C8 63.55(19) . . . . ?
Re1 C6 C10 C11 -76.7(3) . . . . ?
Re1 C6 C10 C15 104.5(3) . . . . ?
Re1 C7 C8 C4 62.37(18) . . . . ?
Re1 C7 C8 C9 -120.2(3) . . . . ?
